data_4072257
loop_
_publ_author_name
'Bolton, Paul D.'
'Feliz, Marta'
'Cowley, Andrew R.'
'Clot, Eric'
'Mountford, Philip'

_publ_section_title
;
 Ti&#xE5FB;NR vs Ti&#x2212;R&#x2032; Functional Group Selectivity in
 Titanium Imido Alkyl Cations from an Experimental Perspective
;
_journal_issue 23
_journal_name_full Organometallics
_journal_page_first 6096
_journal_paper_doi 10.1021/om800709f
_journal_volume 27
_journal_year 2008
_chemical_compound_source
;
?
;
_chemical_formula_moiety ' C21 H47 N6 Ti1, C24 B F20'
_chemical_formula_sum 'C45 H47 B F20 N6 Ti'
_chemical_formula_weight 1110.58
_chemical_name_systematic
; 
[Ti(NtBu)(Me3[9]aneN3){MeC(NiPr)2}][BArF4]
;
_space_group_IT_number 14
_symmetry_cell_setting monoclinic
_symmetry_space_group_name_Hall '-P 2yn'
_symmetry_space_group_name_H-M 'P 1 21/n 1'
_atom_sites_solution_hydrogens geom
_atom_sites_solution_primary direct
_cell_angle_alpha 90
_cell_angle_beta 113.4938(7)
_cell_angle_gamma 90
_cell_formula_units_Z 4
_cell_length_a 19.1070(2)
_cell_length_b 13.2045(2)
_cell_length_c 20.4267(3)
_cell_measurement_reflns_used 51919
_cell_measurement_temperature 150
_cell_measurement_theta_max 28
_cell_measurement_theta_min 5
_cell_volume 4726.40(11)
_computing_cell_refinement
; 
KappaCCD software 'DENZO' (Otwinowski & Minor, 1996) 
;
_computing_data_collection
; 
KappaCCD software 'Collect' (Nonius, 2000) 
;
_computing_data_reduction
; 
KappaCCD software 'DENZO' (Otwinowski & Minor, 1996) 
;
_computing_publication_material
; 
CRYSTALS (Watkin et al, 2001) 
;
_computing_structure_refinement
; 
CRYSTALS (Watkin et al, 2001) 
;
_computing_structure_solution 'SIR92 (Giacovazzo et al, 1992)'
_diffrn_ambient_temperature 150
_diffrn_measured_fraction_theta_full 0.996
_diffrn_measured_fraction_theta_max 0.996
_diffrn_measurement_device_type
; 
Nonius KappaCCD 
;
_diffrn_measurement_method \w
_diffrn_radiation_monochromator graphite
_diffrn_radiation_type 'Mo K\a'
_diffrn_radiation_wavelength 0.71073
_diffrn_reflns_av_R_equivalents 0.057
_diffrn_reflns_limit_h_max 24
_diffrn_reflns_limit_h_min -24
_diffrn_reflns_limit_k_max 17
_diffrn_reflns_limit_k_min -17
_diffrn_reflns_limit_l_max 26
_diffrn_reflns_limit_l_min -26
_diffrn_reflns_number 51919
_diffrn_reflns_theta_full 27.516
_diffrn_reflns_theta_max 27.516
_diffrn_reflns_theta_min 5.118
_diffrn_standards_decay_% 0.00
_diffrn_standards_interval_count 0
_diffrn_standards_interval_time 0
_diffrn_standards_number 0
_exptl_absorpt_coefficient_mu 0.301
_exptl_absorpt_correction_T_max 0.95
_exptl_absorpt_correction_T_min 0.90
_exptl_absorpt_correction_type multi-scan
_exptl_absorpt_process_details
; 
 Denzo/Scalepack (Otwinowski & Minor, 1996) 
;
_exptl_crystal_colour ' pink '
_exptl_crystal_density_diffrn 1.561
_exptl_crystal_description ' block '
_exptl_crystal_F_000 2264.
_exptl_crystal_size_max 0.34
_exptl_crystal_size_mid 0.28
_exptl_crystal_size_min 0.18
_refine_diff_density_max 0.70
_refine_diff_density_min -0.37
_refine_ls_extinction_method None
_refine_ls_goodness_of_fit_ref 1.1065
_refine_ls_hydrogen_treatment noref
_refine_ls_matrix_type full
_refine_ls_number_parameters 658
_refine_ls_number_reflns 6238
_refine_ls_number_restraints 0
_refine_ls_R_factor_all 0.0827
_refine_ls_R_factor_gt 0.0414
_refine_ls_shift/su_max 0.019998
_refine_ls_structure_factor_coef F
_refine_ls_weighting_details
;
 Method, part 1, Chebychev polynomial, (Watkin, 1994, Prince, 1982) 
 [weight] = 1.0/[A~0~*T~0~(x)+A~1~*T~1~(x) ... +A~n-1~]*T~n-1~(x)] 
 where A~i~ are the Chebychev coefficients listed below and x= Fcalc/Fmax 
 Method = Robust Weighting (Prince, 1982) 
 W = [weight] * [1-(deltaF/6*sigmaF)^2^]^2^ 
 A~i~ are: 
 0.550 0.321 0.299 
;
_refine_ls_weighting_scheme calc
_refine_ls_wR_factor_all 0.0748
_refine_ls_wR_factor_gt 0.0485
_refine_ls_wR_factor_ref 0.0485
_reflns_limit_h_max 22
_reflns_limit_h_min -24
_reflns_limit_k_max 17
_reflns_limit_k_min 0
_reflns_limit_l_max 26
_reflns_limit_l_min 0
_reflns_number_gt 6238
_reflns_number_total 10759
_reflns_threshold_expression I>3.00u(I)
_cod_data_source_file om800709f_si_001.cif
_cod_data_source_block compound_11-BArF4
_cod_depositor_comments
;
The following automatic conversions were performed:

'_symmetry_cell_setting' value 'Monoclinic' changed to 'monoclinic'
according to /home/saulius/struct/CIF-dictionaries/cif_core.dic
dictionary named 'cif_core.dic' version 2.4.1 from 2010-06-29.

Automatic conversion script
Id: cif_fix_values 1715 2011-07-08 13:25:40Z adriana 
;
_cod_original_sg_symbol_H-M 'P 1 21/n 1 '
_cod_original_formula_sum ' C45 H47 B F20 N6 Ti '
_cod_database_code 4072257

loop_
_symmetry_equiv_pos_as_xyz
x,y,z
-x,-y,-z
-x+1/2,y+1/2,-z+1/2
x+1/2,-y+1/2,z+1/2

loop_
_atom_site_label
_atom_site_type_symbol
_atom_site_fract_x
_atom_site_fract_y
_atom_site_fract_z
_atom_site_U_iso_or_equiv
_atom_site_occupancy
_atom_site_adp_type
Ti1 Ti 0.44290(2) 0.27625(3) 0.67912(2) 0.0227 1.0000 Uani
N1 N 0.44636(13) 0.27023(18) 0.59644(12) 0.0333 1.0000 Uani
C1 C 0.45210(19) 0.2576(3) 0.52732(16) 0.0438 1.0000 Uani
C2 C 0.4842(3) 0.1515(3) 0.5251(3) 0.0766 1.0000 Uani
C3 C 0.3744(3) 0.2678(5) 0.4679(2) 0.0974 1.0000 Uani
C4 C 0.5073(3) 0.3341(3) 0.5190(2) 0.0693 1.0000 Uani
N2 N 0.53885(12) 0.19231(17) 0.74432(12) 0.0322 1.0000 Uani
C5 C 0.49737(15) 0.1074(2) 0.73019(14) 0.0294 1.0000 Uani
N3 N 0.42181(12) 0.12490(17) 0.70083(12) 0.0297 1.0000 Uani
C6 C 0.62261(16) 0.1953(2) 0.77261(19) 0.0434 1.0000 Uani
C7 C 0.6552(2) 0.1602(3) 0.7203(2) 0.0613 1.0000 Uani
C8 C 0.66280(18) 0.1479(3) 0.84688(19) 0.0520 1.0000 Uani
C9 C 0.52999(17) 0.0015(2) 0.74279(18) 0.0412 1.0000 Uani
C10 C 0.36714(15) 0.0413(2) 0.67297(15) 0.0320 1.0000 Uani
C11 C 0.29978(19) 0.0545(3) 0.6946(2) 0.0490 1.0000 Uani
C12 C 0.34055(16) 0.0318(2) 0.59315(16) 0.0391 1.0000 Uani
N4 N 0.42669(12) 0.31992(16) 0.78955(11) 0.0269 1.0000 Uani
C13 C 0.34329(17) 0.3280(3) 0.76694(17) 0.0448 1.0000 Uani
C14 C 0.30562(17) 0.3897(3) 0.70220(17) 0.0487 1.0000 Uani
N5 N 0.33260(12) 0.36812(17) 0.64474(11) 0.0289 1.0000 Uani
C15 C 0.35508(19) 0.4638(2) 0.61957(19) 0.0491 1.0000 Uani
C16 C 0.42702(18) 0.5093(2) 0.6715(2) 0.0488 1.0000 Uani
N6 N 0.48834(12) 0.43628(16) 0.70751(13) 0.0306 1.0000 Uani
C17 C 0.51875(19) 0.4460(3) 0.78764(17) 0.0458 1.0000 Uani
C18 C 0.4642(2) 0.4175(3) 0.81808(17) 0.0469 1.0000 Uani
C19 C 0.45494(17) 0.2412(2) 0.84531(15) 0.0357 1.0000 Uani
C20 C 0.27026(15) 0.3206(2) 0.58297(16) 0.0387 1.0000 Uani
C21 C 0.55402(16) 0.4552(2) 0.68813(18) 0.0404 1.0000 Uani
B1 B 0.32202(16) 0.2544(2) 0.04179(15) 0.0237 1.0000 Uani
C22 C 0.25210(13) 0.23988(18) -0.03765(13) 0.0235 1.0000 Uani
C23 C 0.25789(13) 0.20674(18) -0.10001(13) 0.0250 1.0000 Uani
C24 C 0.19822(15) 0.2100(2) -0.16653(13) 0.0273 1.0000 Uani
C25 C 0.12811(14) 0.24640(19) -0.17406(13) 0.0278 1.0000 Uani
C26 C 0.11852(13) 0.2785(2) -0.11432(13) 0.0270 1.0000 Uani
C27 C 0.17945(14) 0.27559(19) -0.04894(13) 0.0248 1.0000 Uani
F1 F 0.32411(8) 0.16889(12) -0.09855(8) 0.0302 1.0000 Uani
F2 F 0.20788(9) 0.17418(13) -0.22462(8) 0.0378 1.0000 Uani
F3 F 0.06934(9) 0.24860(13) -0.23839(8) 0.0397 1.0000 Uani
F4 F 0.04994(8) 0.31287(13) -0.12012(9) 0.0368 1.0000 Uani
F5 F 0.16632(8) 0.31212(12) 0.00688(8) 0.0316 1.0000 Uani
C28 C 0.33368(13) 0.37878(19) 0.04259(12) 0.0244 1.0000 Uani
C29 C 0.36538(14) 0.4215(2) -0.00162(13) 0.0279 1.0000 Uani
C30 C 0.37427(15) 0.5239(2) -0.00902(14) 0.0319 1.0000 Uani
C31 C 0.34898(16) 0.5909(2) 0.02838(15) 0.0343 1.0000 Uani
C32 C 0.31508(15) 0.5535(2) 0.07132(14) 0.0316 1.0000 Uani
C33 C 0.30823(14) 0.4500(2) 0.07790(13) 0.0288 1.0000 Uani
F6 F 0.38978(9) 0.36015(12) -0.04146(8) 0.0347 1.0000 Uani
F7 F 0.40645(11) 0.55818(13) -0.0524(1) 0.0469 1.0000 Uani
F8 F 0.35730(11) 0.69120(12) 0.0226(1) 0.0478 1.0000 Uani
F9 F 0.2894(1) 0.61829(13) 0.10762(9) 0.0451 1.0000 Uani
F10 F 0.27455(9) 0.42214(12) 0.12198(8) 0.0355 1.0000 Uani
C34 C 0.30046(14) 0.2096(2) 0.10689(13) 0.0261 1.0000 Uani
C35 C 0.34501(15) 0.2355(2) 0.17744(14) 0.0326 1.0000 Uani
C36 C 0.33567(18) 0.1960(3) 0.23589(15) 0.0416 1.0000 Uani
C37 C 0.28043(19) 0.1247(3) 0.22601(17) 0.0457 1.0000 Uani
C38 C 0.23638(16) 0.0930(2) 0.15817(17) 0.0381 1.0000 Uani
C39 C 0.24636(15) 0.1366(2) 0.10061(14) 0.0302 1.0000 Uani
F11 F 0.40240(9) 0.30361(14) 0.19145(8) 0.0390 1.0000 Uani
F12 F 0.38069(12) 0.22744(19) 0.30233(9) 0.0615 1.0000 Uani
F13 F 0.27010(14) 0.08468(19) 0.28216(11) 0.0673 1.0000 Uani
F14 F 0.18329(11) 0.02028(15) 0.14695(11) 0.0528 1.0000 Uani
F15 F 0.19929(9) 0.10019(12) 0.03581(9) 0.0371 1.0000 Uani
C40 C 0.40142(14) 0.19141(19) 0.05533(12) 0.0242 1.0000 Uani
C41 C 0.47549(14) 0.2279(2) 0.08760(13) 0.0283 1.0000 Uani
C42 C 0.53974(14) 0.1684(2) 0.10542(14) 0.0321 1.0000 Uani
C43 C 0.53241(15) 0.0661(2) 0.09257(14) 0.0345 1.0000 Uani
C44 C 0.46067(16) 0.0247(2) 0.06175(14) 0.0314 1.0000 Uani
C45 C 0.39810(14) 0.0871(2) 0.04408(13) 0.0267 1.0000 Uani
F16 F 0.48913(8) 0.32730(12) 0.10444(8) 0.0344 1.0000 Uani
F17 F 0.61016(8) 0.20950(15) 0.13572(9) 0.0454 1.0000 Uani
F18 F 0.5948(1) 0.00696(15) 0.1097(1) 0.0486 1.0000 Uani
F19 F 0.4519(1) -0.07573(12) 0.04869(9) 0.0428 1.0000 Uani
F20 F 0.32902(8) 0.04100(11) 0.01462(8) 0.0321 1.0000 Uani
H21 H 0.4885 0.1415 0.4783 0.1063 1.0000 Uiso
H22 H 0.5357 0.1447 0.5648 0.1063 1.0000 Uiso
H23 H 0.4491 0.0992 0.5307 0.1063 1.0000 Uiso
H31 H 0.3786 0.2591 0.4210 0.1170 1.0000 Uiso
H32 H 0.3532 0.3363 0.4700 0.1170 1.0000 Uiso
H33 H 0.3397 0.2146 0.4732 0.1170 1.0000 Uiso
H41 H 0.5103 0.3242 0.4716 0.0948 1.0000 Uiso
H42 H 0.5589 0.3242 0.5580 0.0948 1.0000 Uiso
H43 H 0.4888 0.4042 0.5217 0.0948 1.0000 Uiso
H61 H 0.6347 0.2692 0.7799 0.0499 1.0000 Uiso
H71 H 0.7122 0.1643 0.7431 0.0775 1.0000 Uiso
H72 H 0.6394 0.0886 0.7060 0.0775 1.0000 Uiso
H73 H 0.6358 0.2046 0.6770 0.0775 1.0000 Uiso
H81 H 0.7193 0.1530 0.8621 0.0549 1.0000 Uiso
H82 H 0.6474 0.1847 0.8818 0.0549 1.0000 Uiso
H83 H 0.6478 0.0750 0.8451 0.0549 1.0000 Uiso
H91 H 0.5870 0.0052 0.7650 0.0470 1.0000 Uiso
H92 H 0.5114 -0.0355 0.7755 0.0470 1.0000 Uiso
H93 H 0.5132 -0.0353 0.6962 0.0470 1.0000 Uiso
H101 H 0.3938 -0.0231 0.6946 0.0374 1.0000 Uiso
H111 H 0.2633 -0.0030 0.6752 0.0610 1.0000 Uiso
H112 H 0.3188 0.0553 0.7479 0.0610 1.0000 Uiso
H113 H 0.2732 0.1198 0.6750 0.0610 1.0000 Uiso
H121 H 0.3035 -0.0256 0.5758 0.0429 1.0000 Uiso
H122 H 0.3854 0.0184 0.5809 0.0429 1.0000 Uiso
H123 H 0.3151 0.0961 0.5699 0.0429 1.0000 Uiso
H131 H 0.3329 0.3594 0.8067 0.0559 1.0000 Uiso
H132 H 0.3211 0.2583 0.7574 0.0559 1.0000 Uiso
H141 H 0.3155 0.4628 0.7157 0.0584 1.0000 Uiso
H142 H 0.2495 0.3763 0.6832 0.0584 1.0000 Uiso
H151 H 0.3130 0.5142 0.6098 0.0520 1.0000 Uiso
H152 H 0.3618 0.4491 0.5744 0.0520 1.0000 Uiso
H161 H 0.4151 0.5456 0.7088 0.0586 1.0000 Uiso
H162 H 0.4459 0.5590 0.6454 0.0586 1.0000 Uiso
H171 H 0.5339 0.5182 0.8006 0.0541 1.0000 Uiso
H172 H 0.5647 0.4015 0.8090 0.0541 1.0000 Uiso
H181 H 0.4918 0.4116 0.8711 0.0533 1.0000 Uiso
H182 H 0.4243 0.4714 0.8066 0.0533 1.0000 Uiso
H191 H 0.5115 0.2344 0.8615 0.0439 1.0000 Uiso
H192 H 0.4425 0.2609 0.8867 0.0439 1.0000 Uiso
H193 H 0.4300 0.1751 0.8255 0.0439 1.0000 Uiso
H201 H 0.2887 0.3062 0.5445 0.0417 1.0000 Uiso
H202 H 0.2544 0.2558 0.5985 0.0417 1.0000 Uiso
H203 H 0.2257 0.3677 0.5643 0.0417 1.0000 Uiso
H211 H 0.5953 0.4050 0.7130 0.0506 1.0000 Uiso
H212 H 0.5738 0.5253 0.7030 0.0506 1.0000 Uiso
H213 H 0.5373 0.4482 0.6353 0.0506 1.0000 Uiso

loop_
_atom_site_aniso_label
_atom_site_aniso_U_11
_atom_site_aniso_U_22
_atom_site_aniso_U_33
_atom_site_aniso_U_23
_atom_site_aniso_U_13
_atom_site_aniso_U_12
Ti1 0.0208(2) 0.0211(2) 0.0252(2) -0.00250(18) 0.00804(16) 0.00048(17)
N1 0.0335(11) 0.0352(12) 0.0330(12) 0.000(1) 0.015(1) 0.002(1)
C1 0.0492(17) 0.055(2) 0.0351(15) -0.0075(14) 0.0248(14) -0.0072(15)
C2 0.121(4) 0.058(2) 0.087(3) -0.016(2) 0.080(3) -0.006(2)
C3 0.074(3) 0.188(6) 0.0314(19) -0.019(3) 0.0212(19) -0.001(3)
C4 0.103(3) 0.066(3) 0.068(3) -0.011(2) 0.065(3) -0.023(2)
N2 0.024(1) 0.0303(12) 0.0388(12) -0.006(1) 0.0082(9) -0.0008(9)
C5 0.0300(13) 0.0272(13) 0.0305(13) -0.004(1) 0.0115(11) 0.001(1)
N3 0.0268(11) 0.0277(11) 0.0309(11) -0.0042(9) 0.0077(9) -0.0032(9)
C6 0.0259(13) 0.0340(16) 0.065(2) -0.0036(14) 0.0123(13) 0.0018(12)
C7 0.0410(18) 0.059(2) 0.094(3) 0.003(2) 0.037(2) 0.0017(16)
C8 0.0327(15) 0.0446(18) 0.060(2) -0.0093(16) -0.0015(14) 0.0104(14)
C9 0.0355(15) 0.0295(15) 0.0525(18) -0.0047(13) 0.0110(14) 0.0022(12)
C10 0.0303(13) 0.0236(13) 0.0394(15) -0.0036(11) 0.0110(12) -0.0066(11)
C11 0.0431(17) 0.0470(19) 0.062(2) -0.0113(16) 0.0270(16) -0.0159(15)
C12 0.0348(15) 0.0347(15) 0.0378(15) -0.0082(12) 0.0040(12) -0.0043(12)
N4 0.027(1) 0.0261(11) 0.026(1) -0.0032(9) 0.0090(9) 0.0005(8)
C13 0.0337(15) 0.065(2) 0.0413(16) 0.0041(15) 0.0206(13) 0.0139(15)
C14 0.0298(15) 0.077(2) 0.0397(17) -0.0026(16) 0.0140(13) 0.0121(15)
N5 0.025(1) 0.0314(12) 0.0266(11) -0.0022(9) 0.0061(9) 0.0041(9)
C15 0.0442(17) 0.0334(16) 0.0525(19) 0.0134(14) 0.0010(15) 0.0065(13)
C16 0.0404(17) 0.0295(15) 0.077(2) 0.0158(15) 0.0232(17) 0.0059(13)
N6 0.0297(11) 0.0240(11) 0.0411(13) -0.004(1) 0.017(1) -0.0037(9)
C17 0.0474(17) 0.0442(18) 0.0437(17) -0.0172(14) 0.0159(15) -0.0160(14)
C18 0.0574(19) 0.0419(17) 0.0340(16) -0.0090(13) 0.0103(14) -0.0118(15)
C19 0.0433(15) 0.0343(15) 0.0321(14) 0.0037(11) 0.0178(13) 0.0091(12)
C20 0.0266(13) 0.0403(16) 0.0374(15) -0.0045(13) 0.0001(12) 0.0024(12)
C21 0.0336(15) 0.0352(16) 0.0577(19) 0.0011(14) 0.0237(14) -0.0052(12)
B1 0.0232(12) 0.0251(14) 0.0239(13) 0.000(1) 0.0105(11) 0.002(1)
C22 0.0244(11) 0.0203(12) 0.0266(12) 0.0012(9) 0.011(1) 0.0003(9)
C23 0.0238(11) 0.0225(12) 0.0289(12) 0.000(1) 0.011(1) 0.001(1)
C24 0.0332(12) 0.0266(13) 0.0209(11) -0.001(1) 0.009(1) -0.003(1)
C25 0.0253(12) 0.0282(13) 0.0246(12) 0.002(1) 0.004(1) -0.005(1)
C26 0.0208(11) 0.0241(12) 0.0327(13) 0.005(1) 0.007(1) 0.002(1)
C27 0.0267(11) 0.0234(12) 0.0243(11) 0.001(1) 0.010(1) 0.000(1)
F1 0.0276(7) 0.0358(8) 0.0291(7) -0.0027(6) 0.0134(6) 0.0046(6)
F2 0.0428(9) 0.046(1) 0.0239(8) -0.0053(7) 0.0128(7) -0.0009(7)
F3 0.0313(8) 0.052(1) 0.0242(7) 0.0028(7) -0.0013(6) -0.0009(7)
F4 0.0211(7) 0.046(1) 0.0389(9) 0.0076(7) 0.0072(6) 0.0065(7)
F5 0.0276(7) 0.0398(9) 0.0284(7) -0.0017(6) 0.0122(6) 0.0073(6)
C28 0.0221(11) 0.0278(13) 0.0195(11) -0.0015(9) 0.0043(9) 0.002(1)
C29 0.0294(13) 0.0279(13) 0.0255(12) -0.004(1) 0.0099(11) 0.001(1)
C30 0.0314(13) 0.0324(14) 0.0279(13) 0.0027(11) 0.0074(11) -0.0034(11)
C31 0.0341(14) 0.0214(13) 0.0351(14) 0.0002(11) 0.0006(12) 0.0013(11)
C32 0.0277(13) 0.0285(14) 0.0284(13) -0.0075(11) 0.0002(11) 0.0057(11)
C33 0.0247(12) 0.0315(14) 0.0255(13) -0.005(1) 0.005(1) 0.002(1)
F6 0.0437(9) 0.0324(8) 0.0355(8) -0.0032(7) 0.0237(7) -0.0013(7)
F7 0.0565(11) 0.038(1) 0.051(1) 0.0068(8) 0.0265(9) -0.0082(8)
F8 0.0540(11) 0.0234(8) 0.0528(11) 0.0001(7) 0.0073(9) -0.0022(7)
F9 0.050(1) 0.0351(9) 0.046(1) -0.0143(8) 0.0146(8) 0.0090(8)
F10 0.0392(8) 0.0380(9) 0.0341(8) -0.0046(7) 0.0198(7) 0.0064(7)
C34 0.0257(12) 0.0283(13) 0.0255(12) 0.004(1) 0.011(1) 0.010(1)
C35 0.0297(13) 0.0390(15) 0.0300(13) 0.0027(11) 0.0129(11) 0.0109(12)
C36 0.0459(17) 0.056(2) 0.0247(13) 0.0076(13) 0.0157(12) 0.0221(15)
C37 0.0551(19) 0.055(2) 0.0428(17) 0.0217(15) 0.0357(16) 0.0257(16)
C38 0.0382(15) 0.0355(16) 0.0536(18) 0.0151(13) 0.0321(14) 0.0127(12)
C39 0.0313(13) 0.0283(13) 0.0342(14) 0.0046(11) 0.0165(11) 0.0092(11)
F11 0.0340(8) 0.051(1) 0.0260(8) -0.0038(7) 0.0060(6) 0.0036(7)
F12 0.0665(12) 0.0931(16) 0.0231(8) 0.0047(9) 0.0158(9) 0.0191(12)
F13 0.0863(15) 0.0856(16) 0.0526(12) 0.0313(11) 0.0515(12) 0.0253(13)
F14 0.0530(11) 0.0475(11) 0.0773(13) 0.020(1) 0.0464(11) 0.0063(9)
F15 0.0348(8) 0.0367(9) 0.0422(9) 0.0013(7) 0.0177(7) -0.0045(7)
C40 0.0262(12) 0.0283(12) 0.0189(11) 0.002(1) 0.0097(9) 0.005(1)
C41 0.0288(12) 0.0308(13) 0.0251(12) -0.0028(11) 0.010(1) 0.0034(11)
C42 0.0214(12) 0.0470(17) 0.0251(12) -0.0022(11) 0.007(1) 0.0063(11)
C43 0.0310(14) 0.0457(17) 0.0263(13) 0.0052(12) 0.0108(11) 0.0204(12)
C44 0.0400(15) 0.0273(13) 0.0275(13) 0.005(1) 0.0139(12) 0.0134(11)
C45 0.0283(12) 0.0289(13) 0.0225(12) 0.001(1) 0.010(1) 0.001(1)
F16 0.0260(7) 0.0339(8) 0.0400(9) -0.0057(7) 0.0095(7) -0.0014(6)
F17 0.0203(7) 0.0645(12) 0.046(1) -0.0051(9) 0.0074(7) 0.0053(8)
F18 0.0375(9) 0.0571(11) 0.048(1) 0.0046(9) 0.0136(8) 0.0284(8)
F19 0.057(1) 0.0296(9) 0.044(1) 0.0054(7) 0.0221(8) 0.0158(8)
F20 0.0315(8) 0.0261(8) 0.0367(8) -0.0001(6) 0.0114(7) -0.0013(6)

loop_
_atom_type_symbol
_atom_type_scat_dispersion_real
_atom_type_scat_dispersion_imag
_atom_type_scat_Cromer_Mann_a1
_atom_type_scat_Cromer_Mann_b1
_atom_type_scat_Cromer_Mann_a2
_atom_type_scat_Cromer_Mann_b2
_atom_type_scat_Cromer_Mann_a3
_atom_type_scat_Cromer_Mann_b3
_atom_type_scat_Cromer_Mann_a4
_atom_type_scat_Cromer_Mann_b4
_atom_type_scat_Cromer_Mann_c
_atom_type_scat_source
'C   ' 0.0033 0.0016 2.3100 20.8439 1.0200 10.2075 1.5886 0.5687 0.8650 51.6512 0.2156 International_Tables_Vol_IV_Table_2.2B
'H   ' 0.0000 0.0000 0.4930 10.5109 0.3229 26.1257 0.1402 3.1424 0.0408 57.7998 0.0030 International_Tables_Vol_IV_Table_2.2B
'B   ' 0.0013 0.0007 2.0545 23.2185 1.3326 1.0210 1.0979 60.3498 0.7068 0.1403 -0.1932 International_Tables_Vol_IV_Table_2.2B
'F   ' 0.0171 0.0103 3.5392 10.2825 2.6412 4.2944 1.5170 0.2615 1.0243 26.1476 0.2776 International_Tables_Vol_IV_Table_2.2B
'N   ' 0.0061 0.0033 12.2126 0.0057 3.1322 9.8933 2.0125 28.9975 1.1663 0.5826 -11.5290 International_Tables_Vol_IV_Table_2.2B
'Ti  ' 0.2776 0.4457 9.7595 7.8508 7.3558 0.5000 1.6991 35.6338 1.9021 116.1050 1.2807 International_Tables_Vol_IV_Table_2.2B

loop_
_geom_angle_atom_site_label_1
_geom_angle_atom_site_label_2
_geom_angle_atom_site_label_3
_geom_angle
_geom_angle_publ_flag
N1 Ti1 N2 103.5(1) yes
N1 Ti1 C5 101.3(1) yes
N2 Ti1 C5 32.24(8) yes
N1 Ti1 N3 104.3(1) yes
N2 Ti1 N3 63.95(9) yes
C5 Ti1 N3 32.44(8) yes
N1 Ti1 N4 168.1(1) yes
N2 Ti1 N4 86.53(8) yes
C5 Ti1 N4 90.57(8) yes
N3 Ti1 N4 85.72(8) yes
N1 Ti1 N5 96.6(1) yes
N2 Ti1 N5 159.89(9) yes
C5 Ti1 N5 141.18(8) yes
N3 Ti1 N5 109.61(8) yes
N4 Ti1 N5 73.75(7) yes
N1 Ti1 N6 97.7(1) yes
N2 Ti1 N6 100.42(8) yes
C5 Ti1 N6 131.98(8) yes
N3 Ti1 N6 155.39(9) yes
N4 Ti1 N6 73.93(8) yes
N5 Ti1 N6 78.26(8) yes
Ti1 N1 C1 175.7(2) yes
N1 C1 C2 108.4(3) yes
N1 C1 C3 109.7(3) yes
C2 C1 C3 109.5(4) yes
N1 C1 C4 110.7(3) yes
C2 C1 C4 107.5(3) yes
C3 C1 C4 110.9(4) yes
C1 C2 H21 109.467 no
C1 C2 H22 109.467 no
H21 C2 H22 109.475 no
C1 C2 H23 109.467 no
H21 C2 H23 109.476 no
H22 C2 H23 109.475 no
C1 C3 H31 109.467 no
C1 C3 H32 109.467 no
H31 C3 H32 109.476 no
C1 C3 H33 109.467 no
H31 C3 H33 109.475 no
H32 C3 H33 109.476 no
C1 C4 H41 109.467 no
C1 C4 H42 109.467 no
H41 C4 H42 109.476 no
C1 C4 H43 109.467 no
H41 C4 H43 109.475 no
H42 C4 H43 109.476 no
Ti1 N2 C5 90.76(16) yes
Ti1 N2 C6 140.6(2) yes
C5 N2 C6 124.5(2) yes
Ti1 C5 N2 57.00(13) yes
Ti1 C5 N3 57.81(14) yes
N2 C5 N3 113.0(2) yes
Ti1 C5 C9 165.8(2) yes
N2 C5 C9 124.8(2) yes
N3 C5 C9 122.1(2) yes
Ti1 N3 C5 89.75(16) yes
Ti1 N3 C10 142.37(18) yes
C5 N3 C10 121.0(2) yes
N2 C6 C7 114.0(3) yes
N2 C6 C8 114.5(3) yes
C7 C6 C8 113.0(3) yes
N2 C6 H61 103.606 no
C7 C6 H61 105.563 no
C8 C6 H61 104.850 no
C6 C7 H71 109.466 no
C6 C7 H72 109.466 no
H71 C7 H72 109.476 no
C6 C7 H73 109.466 no
H71 C7 H73 109.476 no
H72 C7 H73 109.476 no
C6 C8 H81 109.467 no
C6 C8 H82 109.467 no
H81 C8 H82 109.476 no
C6 C8 H83 109.467 no
H81 C8 H83 109.475 no
H82 C8 H83 109.476 no
C5 C9 H91 109.467 no
C5 C9 H92 109.466 no
H91 C9 H92 109.476 no
C5 C9 H93 109.466 no
H91 C9 H93 109.476 no
H92 C9 H93 109.476 no
N3 C10 C11 110.7(2) yes
N3 C10 C12 111.3(2) yes
C11 C10 C12 111.3(2) yes
N3 C10 H101 108.028 no
C11 C10 H101 108.016 no
C12 C10 H101 107.375 no
C10 C11 H111 109.467 no
C10 C11 H112 109.467 no
H111 C11 H112 109.476 no
C10 C11 H113 109.466 no
H111 C11 H113 109.476 no
H112 C11 H113 109.476 no
C10 C12 H121 109.467 no
C10 C12 H122 109.467 no
H121 C12 H122 109.476 no
C10 C12 H123 109.467 no
H121 C12 H123 109.476 no
H122 C12 H123 109.476 no
Ti1 N4 C13 104.15(16) yes
Ti1 N4 C18 110.29(17) yes
C13 N4 C18 110.7(2) yes
Ti1 N4 C19 113.64(15) yes
C13 N4 C19 108.1(2) yes
C18 N4 C19 109.8(2) yes
N4 C13 C14 113.7(3) yes
N4 C13 H131 108.415 no
C14 C13 H131 108.414 no
N4 C13 H132 108.416 no
C14 C13 H132 108.416 no
H131 C13 H132 109.467 no
C13 C14 N5 113.8(3) yes
C13 C14 H141 108.379 no
N5 C14 H141 108.379 no
C13 C14 H142 108.377 no
N5 C14 H142 108.378 no
H141 C14 H142 109.468 no
Ti1 N5 C14 115.27(17) yes
Ti1 N5 C15 101.45(17) yes
C14 N5 C15 110.4(3) yes
Ti1 N5 C20 111.44(16) yes
C14 N5 C20 109.8(2) yes
C15 N5 C20 108.0(2) yes
N5 C15 C16 114.1(3) yes
N5 C15 H151 108.314 no
C16 C15 H151 108.314 no
N5 C15 H152 108.314 no
C16 C15 H152 108.316 no
H151 C15 H152 109.467 no
C15 C16 N6 114.7(3) yes
C15 C16 H161 108.151 no
N6 C16 H161 108.155 no
C15 C16 H162 108.149 no
N6 C16 H162 108.152 no
H161 C16 H162 109.468 no
Ti1 N6 C16 109.62(17) yes
Ti1 N6 C17 107.42(17) yes
C16 N6 C17 111.9(2) yes
Ti1 N6 C21 111.58(17) yes
C16 N6 C21 110.3(2) yes
C17 N6 C21 106.0(2) yes
N6 C17 C18 114.1(2) yes
N6 C17 H171 108.297 no
C18 C17 H171 108.297 no
N6 C17 H172 108.301 no
C18 C17 H172 108.302 no
H171 C17 H172 109.469 no
N4 C18 C17 112.0(3) yes
N4 C18 H181 108.846 no
C17 C18 H181 108.845 no
N4 C18 H182 108.846 no
C17 C18 H182 108.848 no
H181 C18 H182 109.467 no
N4 C19 H191 109.467 no
N4 C19 H192 109.466 no
H191 C19 H192 109.475 no
N4 C19 H193 109.467 no
H191 C19 H193 109.476 no
H192 C19 H193 109.476 no
N5 C20 H201 109.467 no
N5 C20 H202 109.467 no
H201 C20 H202 109.476 no
N5 C20 H203 109.467 no
H201 C20 H203 109.476 no
H202 C20 H203 109.476 no
N6 C21 H211 109.467 no
N6 C21 H212 109.467 no
H211 C21 H212 109.475 no
N6 C21 H213 109.467 no
H211 C21 H213 109.476 no
H212 C21 H213 109.476 no
C22 B1 C28 100.22(19) yes
C22 B1 C34 112.7(2) yes
C28 B1 C34 115.0(2) yes
C22 B1 C40 115.8(2) yes
C28 B1 C40 112.7(2) yes
C34 B1 C40 101.08(19) yes
B1 C22 C23 127.4(2) yes
B1 C22 C27 119.0(2) yes
C23 C22 C27 113.1(2) yes
C22 C23 C24 123.6(2) yes
C22 C23 F1 120.8(2) yes
C24 C23 F1 115.6(2) yes
C23 C24 C25 120.4(2) yes
C23 C24 F2 120.2(2) yes
C25 C24 F2 119.4(2) yes
C24 C25 C26 118.6(2) yes
C24 C25 F3 120.9(2) yes
C26 C25 F3 120.4(2) yes
C25 C26 C27 119.5(2) yes
C25 C26 F4 119.8(2) yes
C27 C26 F4 120.7(2) yes
C22 C27 C26 124.7(2) yes
C22 C27 F5 119.2(2) yes
C26 C27 F5 116.0(2) yes
B1 C28 C29 119.2(2) yes
B1 C28 C33 127.2(2) yes
C29 C28 C33 113.3(2) yes
C28 C29 C30 125.0(2) yes
C28 C29 F6 119.3(2) yes
C30 C29 F6 115.7(2) yes
C29 C30 C31 118.9(3) yes
C29 C30 F7 120.8(3) yes
C31 C30 F7 120.2(2) yes
C30 C31 C32 118.9(2) yes
C30 C31 F8 120.3(3) yes
C32 C31 F8 120.8(3) yes
C31 C32 C33 120.2(2) yes
C31 C32 F9 119.5(2) yes
C33 C32 F9 120.3(3) yes
C28 C33 C32 123.6(3) yes
C28 C33 F10 121.5(2) yes
C32 C33 F10 115.0(2) yes
B1 C34 C35 120.0(2) yes
B1 C34 C39 126.4(2) yes
C35 C34 C39 113.2(2) yes
C34 C35 C36 124.5(3) yes
C34 C35 F11 119.3(2) yes
C36 C35 F11 116.2(2) yes
C35 C36 C37 119.4(3) yes
C35 C36 F12 120.2(3) yes
C37 C36 F12 120.3(3) yes
C36 C37 C38 119.1(3) yes
C36 C37 F13 120.7(3) yes
C38 C37 F13 120.2(3) yes
C37 C38 C39 119.6(3) yes
C37 C38 F14 120.5(3) yes
C39 C38 F14 119.9(3) yes
C34 C39 C38 124.1(3) yes
C34 C39 F15 121.2(2) yes
C38 C39 F15 114.7(2) yes
B1 C40 C41 126.8(2) yes
B1 C40 C45 119.4(2) yes
C41 C40 C45 113.1(2) yes
C40 C41 C42 124.0(2) yes
C40 C41 F16 120.9(2) yes
C42 C41 F16 115.1(2) yes
C41 C42 C43 119.9(2) yes
C41 C42 F17 120.7(3) yes
C43 C42 F17 119.4(2) yes
C42 C43 C44 119.1(2) yes
C42 C43 F18 120.5(3) yes
C44 C43 F18 120.4(3) yes
C43 C44 C45 119.1(2) yes
C43 C44 F19 120.2(2) yes
C45 C44 F19 120.7(3) yes
C40 C45 C44 124.8(2) yes
C40 C45 F20 119.3(2) yes
C44 C45 F20 115.9(2) yes

loop_
_geom_bond_atom_site_label_1
_geom_bond_atom_site_label_2
_geom_bond_distance
_geom_bond_publ_flag
Ti1 N1 1.718(2) yes
Ti1 N2 2.102(2) yes
Ti1 C5 2.506(3) yes
Ti1 N3 2.120(2) yes
Ti1 N4 2.465(2) yes
Ti1 N5 2.286(2) yes
Ti1 N6 2.270(2) yes
N1 C1 1.469(4) yes
C1 C2 1.537(6) yes
C1 C3 1.503(6) yes
C1 C4 1.518(5) yes
C2 H21 1.000 no
C2 H22 1.000 no
C2 H23 1.000 no
C3 H31 1.000 no
C3 H32 1.000 no
C3 H33 1.000 no
C4 H41 1.000 no
C4 H42 1.000 no
C4 H43 1.000 no
N2 C5 1.337(3) yes
N2 C6 1.470(3) yes
C5 N3 1.344(3) yes
C5 C9 1.511(4) yes
N3 C10 1.469(3) yes
C6 C7 1.509(5) yes
C6 C8 1.534(5) yes
C6 H61 1.000 no
C7 H71 1.000 no
C7 H72 1.000 no
C7 H73 1.000 no
C8 H81 1.000 no
C8 H82 1.000 no
C8 H83 1.000 no
C9 H91 1.000 no
C9 H92 1.000 no
C9 H93 1.000 no
C10 C11 1.528(4) yes
C10 C12 1.507(4) yes
C10 H101 1.000 no
C11 H111 1.000 no
C11 H112 1.000 no
C11 H113 1.000 no
C12 H121 1.000 no
C12 H122 1.000 no
C12 H123 1.000 no
N4 C13 1.476(4) yes
N4 C18 1.477(4) yes
N4 C19 1.476(3) yes
C13 C14 1.474(5) yes
C13 H131 1.000 no
C13 H132 1.000 no
C14 N5 1.486(4) yes
C14 H141 1.000 no
C14 H142 1.000 no
N5 C15 1.491(4) yes
N5 C20 1.485(3) yes
C15 C16 1.488(5) yes
C15 H151 1.000 no
C15 H152 1.000 no
C16 N6 1.469(4) yes
C16 H161 1.000 no
C16 H162 1.000 no
N6 C17 1.508(4) yes
N6 C21 1.480(3) yes
C17 C18 1.460(5) yes
C17 H171 1.000 no
C17 H172 1.000 no
C18 H181 1.000 no
C18 H182 1.000 no
C19 H191 1.000 no
C19 H192 1.000 no
C19 H193 1.000 no
C20 H201 1.000 no
C20 H202 1.000 no
C20 H203 1.000 no
C21 H211 1.000 no
C21 H212 1.000 no
C21 H213 1.000 no
B1 C22 1.651(4) yes
B1 C28 1.657(4) yes
B1 C34 1.650(4) yes
B1 C40 1.654(4) yes
C22 C23 1.392(3) yes
C22 C27 1.395(3) yes
C23 C24 1.383(3) yes
C23 F1 1.350(3) yes
C24 C25 1.373(4) yes
C24 F2 1.356(3) yes
C25 C26 1.371(4) yes
C25 F3 1.346(3) yes
C26 C27 1.379(3) yes
C26 F4 1.346(3) yes
C27 F5 1.351(3) yes
C28 C29 1.392(4) yes
C28 C33 1.386(4) yes
C29 C30 1.378(4) yes
C29 F6 1.356(3) yes
C30 C31 1.376(4) yes
C30 F7 1.343(3) yes
C31 C32 1.373(4) yes
C31 F8 1.345(3) yes
C32 C33 1.385(4) yes
C32 F9 1.346(3) yes
C33 F10 1.350(3) yes
C34 C35 1.393(4) yes
C34 C39 1.382(4) yes
C35 C36 1.378(4) yes
C35 F11 1.357(3) yes
C36 C37 1.368(5) yes
C36 F12 1.350(4) yes
C37 C38 1.369(5) yes
C37 F13 1.347(3) yes
C38 C39 1.389(4) yes
C38 F14 1.348(4) yes
C39 F15 1.357(3) yes
C40 C41 1.388(4) yes
C40 C45 1.393(4) yes
C41 C42 1.379(4) yes
C41 F16 1.355(3) yes
C42 C43 1.373(4) yes
C42 F17 1.351(3) yes
C43 C44 1.373(4) yes
C43 F18 1.350(3) yes
C44 C45 1.376(4) yes
C44 F19 1.350(3) yes
C45 F20 1.357(3) yes
